data_7009200
loop_
_publ_author_name
'Wright, Paul A.'
'Maple, Martin J.'
'Slawin, Alexandra M. Z.'
'Patinec, V\'eronique'
'Aitken, R. Alan'
'Welsh, Simon'
'Cox, Paul A.'

_publ_section_title
;
 Cation-directed syntheses of novel zeolite-like
 metalloaluminophosphates STA-6 and STA-7 in the presence of
 azamacrocycle templates
;
_journal_issue 8
_journal_name_full 'Journal of the Chemical Society, Dalton Transactions'
_journal_page_first 1243
_journal_paper_doi 10.1039/a909249h
_journal_year 2000
_chemical_formula_analytical 'C1.75 H5 Al2.40 N0.50 O12.50 P3 Zn0.60'
_chemical_formula_moiety 'C1.75 H5 Al2.40 N0.50 O12.50 P3 Zn0.60'
_chemical_formula_structural 'C1.75 H5 Al2.40 N0.50 O12.50 P3 Zn0.60'
_chemical_formula_sum 'C1.75 H5 Al2.4 N0.5 O12.5 P3 Zn0.6'
_chemical_formula_weight 429.95
_chemical_melting_point ?
_space_group_IT_number 85
_symmetry_cell_setting tetragonal
_symmetry_space_group_name_Hall '-P 4a'
_symmetry_space_group_name_H-M 'P 4/n :2'
_atom_sites_solution_hydrogens geom
_atom_sites_solution_primary direct
_atom_sites_solution_secondary difmap
_audit_creation_method SHELXL
_cell_angle_alpha 90.00
_cell_angle_beta 90.00
_cell_angle_gamma 90.00
_cell_formula_units_Z 8
_cell_length_a 18.691(2)
_cell_length_b 18.691(2)
_cell_length_c 9.4230(10)
_cell_measurement_reflns_used 83
_cell_measurement_temperature 150(2)
_cell_measurement_theta_max 168
_cell_measurement_theta_min 12
_cell_volume 3292.0(6)
_computing_cell_refinement 'Bruker SMART'
_computing_data_collection 'Bruker SMART'
_computing_data_reduction 'Bruker SHELXTL'
_computing_molecular_graphics 'Bruker SHELXTL'
_computing_publication_material 'Bruker SHELXTL'
_computing_structure_refinement 'SHELXL-93 (Sheldrick, 1993)'
_computing_structure_solution 'SHELXS-86 (Sheldrick, 1990)'
_diffrn_ambient_temperature 150(2)
_diffrn_measurement_method 'phi and omega scans'
_diffrn_radiation_monochromator graphite
_diffrn_radiation_source 'fine-focus sealed tube'
_diffrn_radiation_type synchrotron
_diffrn_radiation_wavelength 0.68840
_diffrn_reflns_av_R_equivalents 0.0635
_diffrn_reflns_av_sigmaI/netI 0.0504
_diffrn_reflns_limit_h_max 20
_diffrn_reflns_limit_h_min -26
_diffrn_reflns_limit_k_max 26
_diffrn_reflns_limit_k_min -25
_diffrn_reflns_limit_l_max 10
_diffrn_reflns_limit_l_min -13
_diffrn_reflns_number 23263
_diffrn_reflns_theta_max 29.46
_diffrn_reflns_theta_min 2.34
_diffrn_standards_decay_% -
_diffrn_standards_interval_count -
_diffrn_standards_number -
_exptl_absorpt_coefficient_mu 1.394
_exptl_crystal_density_diffrn 1.735
_exptl_crystal_density_method -
_exptl_crystal_F_000 1706
_refine_ls_extinction_method none
_refine_ls_goodness_of_fit_all 1.234
_refine_ls_goodness_of_fit_obs 1.311
_refine_ls_hydrogen_treatment -
_refine_ls_matrix_type full
_refine_ls_number_parameters 204
_refine_ls_number_reflns 4690
_refine_ls_number_restraints 0
_refine_ls_restrained_S_all 1.407
_refine_ls_restrained_S_obs 1.311
_refine_ls_R_factor_all 0.1189
_refine_ls_R_factor_obs 0.0912
_refine_ls_shift/esd_max -8.433
_refine_ls_shift/esd_mean 0.247
_refine_ls_structure_factor_coef Fsqd
_refine_ls_weighting_details 'w=1/[\s^2^(Fo^2^)+(0.0901P)^2^+15.7264P] where P=(Fo^2^+2Fc^2^)/3'
_refine_ls_weighting_scheme calc
_refine_ls_wR_factor_all 0.2595
_refine_ls_wR_factor_obs 0.2203
_reflns_number_observed 3851
_reflns_number_total 4743
_reflns_observed_criterion >2sigma(I)
_cod_data_source_file a909249h.txt
_cod_data_source_block Zn-STA-7
_cod_depositor_comments
;
The following automatic conversions were performed:
'_symmetry_cell_setting' value 'Tetragonal' changed to 'tetragonal'
according to '/home/adriana/struct/CIF-dictionaries/cif_core.dic'
dictionary named 'cif_core.dic' version 2.4.1 from 2010-06-29.

Automatic conversion script
Id: cif_fix_enum 1555 2011-01-17 13:19:09Z saulius 

The following automatic conversions were performed:

'_chemical_melting_point' value '-' was changed to '?' - the value is
undefined or not given.

Automatic conversion script
Id: cif_fix_values 1569 2011-02-09 13:29:24Z adriana 

The following automatic conversions were performed:

'_refine_ls_weighting_scheme' value 'calc
w=1/[\s^2^(Fo^2^)+(0.0901P)^2^+15.7264P] where P=(Fo^2^+2Fc^2^)/3'
was changed to 'calc'. New tag '_refine_ls_weighting_details' was
created. The value of the new tag was set to
'w=1/[\s^2^(Fo^2^)+(0.0901P)^2^+15.7264P] where P=(Fo^2^+2Fc^2^)/3'.

Automatic conversion script
Id: cif_fix_values 3143 2015-03-26 13:38:13Z robertas 
;
_cod_original_sg_symbol_H-M P4/n
_cod_original_formula_sum 'C1.75 H5 Al2.40 N0.50 O12.50 P3 Zn0.60'
_cod_database_code 7009200

loop_
_symmetry_equiv_pos_as_xyz
'x, y, z'
'-x+1/2, -y+1/2, z'
'-y+1/2, x, z'
'y, -x+1/2, z'
'-x, -y, -z'
'x-1/2, y-1/2, -z'
'y-1/2, -x, -z'
'-y, x-1/2, -z'

loop_
_atom_site_aniso_label
_atom_site_aniso_U_11
_atom_site_aniso_U_22
_atom_site_aniso_U_33
_atom_site_aniso_U_23
_atom_site_aniso_U_13
_atom_site_aniso_U_12
P1 0.0349(2) 0.0223(2) 0.0190(2) 0.0010(2) 0.0033(2) -0.0019(2)
O1 0.0846(12) 0.0291(7) 0.0378(7) 0.0129(6) 0.0152(8) 0.0038(8)
O2 0.0699(10) 0.0551(9) 0.0236(6) -0.0064(7) 0.0025(7) -0.0147(8)
O3 0.0512(9) 0.0437(8) 0.0503(9) -0.0027(7) 0.0064(8) 0.0114(7)
O4 0.0475(8) 0.0449(8) 0.0513(9) 0.0023(7) -0.0083(7) -0.0130(7)
Al1 0.0358(3) 0.0148(2) 0.0162(2) 0.0019(2) 0.0002(2) -0.0086(2)
Zn1 0.0297(5) 0.0287(5) 0.0265(5) -0.0025(4) -0.0020(4) 0.0214(4)
P2 0.0224(2) 0.0200(2) 0.0366(2) -0.0042(2) -0.0033(2) 0.0002(2)
O5 0.0463(8) 0.0528(9) 0.0436(8) 0.0038(7) -0.0107(7) -0.0039(7)
O6 0.0461(8) 0.0432(8) 0.0486(9) -0.0093(7) 0.0040(7) 0.0093(7)
O7 0.0308(7) 0.0450(8) 0.0855(13) -0.0097(9) 0.0005(8) -0.0107(7)
O8 0.0668(11) 0.0264(7) 0.0698(11) -0.0046(7) -0.0098(9) 0.0118(7)
Al2 0.0222(3) 0.0197(3) 0.0244(3) 0.0008(2) -0.0009(2) 0.0008(2)
Zn2 0.0171(4) 0.0130(4) 0.0205(4) 0.0014(3) -0.0014(4) 0.0014(3)
P3 0.0399(2) 0.0181(2) 0.0204(2) 0.0000(2) -0.0024(2) -0.0035(2)
O9 0.0560(9) 0.0568(10) 0.0453(9) -0.0034(8) -0.0187(8) 0.0062(8)
O10 0.0499(9) 0.0487(9) 0.0492(9) 0.0060(8) 0.0087(8) -0.0076(8)
O11 0.0807(12) 0.0435(8) 0.0277(7) -0.0126(6) 0.0056(8) -0.0088(8)
O12 0.0768(12) 0.0251(7) 0.0602(10) 0.0034(7) -0.0126(9) -0.0015(8)
Al3 0.0286(3) 0.0343(3) 0.0156(3) -0.0030(2) 0.0046(2) 0.0081(3)
Zn3 0.0165(4) 0.0242(4) 0.0218(4) -0.0011(4) -0.0097(3) -0.0092(3)

loop_
_atom_site_label
_atom_site_type_symbol
_atom_site_fract_x
_atom_site_fract_y
_atom_site_fract_z
_atom_site_U_iso_or_equiv
_atom_site_thermal_displace_type
_atom_site_occupancy
_atom_site_calc_flag
_atom_site_refinement_flags
_atom_site_disorder_group
P1 P 0.06489(3) 0.55720(2) 0.33558(5) 0.02538(11) Uani 1 d . .
O1 O 0.05926(11) 0.62405(8) 0.2451(2) 0.0505(5) Uani 1 d . .
O2 O 0.07494(11) 0.58091(10) 0.4891(2) 0.0495(5) Uani 1 d . .
O3 O 0.12878(10) 0.51258(9) 0.2938(2) 0.0484(5) Uani 1 d . .
O4 O -0.00461(9) 0.51641(9) 0.3214(2) 0.0479(5) Uani 1 d . .
Al1 Al 0.06521(4) 0.66548(3) 0.08049(7) 0.02227(15) Uani 0.80 d P .
Zn1 Zn 0.06403(6) 0.66497(6) 0.08047(12) 0.0283(3) Uani 0.20 d P .
P2 P -0.05034(2) 0.66641(2) -0.16022(5) 0.02634(11) Uani 1 d . .
O5 O -0.01476(9) 0.65644(10) -0.0164(2) 0.0476(5) Uani 1 d . .
O6 O -0.00287(9) 0.63711(9) -0.2784(2) 0.0460(5) Uani 1 d . .
O7 O -0.12185(9) 0.62916(10) -0.1574(2) 0.0538(5) Uani 1 d . .
O8 O -0.06258(11) 0.74461(8) -0.1912(2) 0.0544(5) Uani 1 d . .
Al2 Al -0.04419(4) 0.83607(3) -0.15605(7) 0.0221(2) Uani 0.80 d P .
Zn2 Zn -0.04401(5) 0.83608(5) -0.15620(11) 0.0168(2) Uani 0.20 d P .
P3 P 0.06733(3) 0.83418(2) 0.09549(5) 0.02615(11) Uani 1 d . .
O9 O -0.00005(10) 0.84590(10) 0.0114(2) 0.0527(5) Uani 1 d . .
O10 O 0.13261(10) 0.86198(10) 0.0170(2) 0.0493(5) Uani 1 d . .
O11 O 0.06064(11) 0.86991(9) 0.2391(2) 0.0506(5) Uani 1 d . .
O12 O 0.08017(11) 0.75543(8) 0.1223(2) 0.0540(5) Uani 1 d . .
Al3 Al -0.05065(4) 0.43423(4) 0.33459(7) 0.0262(2) Uani 0.80 d P .
Zn3 Zn -0.05024(5) 0.43416(6) 0.33524(11) 0.0208(2) Uani 0.20 d P .
O20 O 0.2500 0.2500 0.6892(19) 0.272(7) Uiso 1 d S .
O30 O 0.2500 0.2500 1.2550(21) 0.288(8) Uiso 1 d S .
N1 N 0.3948 0.2638 0.6431 0.050 Uiso 0.13 d P .
C1 C 0.4601 0.2412 0.5655 0.050 Uiso 0.13 d P .
N2 N 0.0717 0.2598 0.6719 0.050 Uiso 0.13 d P .
C2 C 0.0052 0.2818 0.5974 0.050 Uiso 0.13 d P .
N3 N 0.2803 0.4072 0.6005 0.050 Uiso 0.13 d P .
C3 C 0.2906 0.3986 0.7556 0.050 Uiso 0.13 d P .
N4 N 0.2251 0.1373 0.6606 0.050 Uiso 0.13 d P .
C4 C 0.2270 0.0861 0.5396 0.050 Uiso 0.13 d P .
C5 C 0.1258 0.3187 0.6827 0.050 Uiso 0.13 d P .
C6 C 0.1551 0.3497 0.5420 0.050 Uiso 0.13 d P .
C7 C 0.2040 0.4157 0.5565 0.050 Uiso 0.13 d P .
C8 C 0.3248 0.3598 0.5071 0.050 Uiso 0.13 d P .
C9 C 0.3329 0.2800 0.5470 0.050 Uiso 0.13 d P .
C10 C 0.3766 0.2174 0.7670 0.050 Uiso 0.13 d P .
C11 C 0.3562 0.1382 0.7411 0.050 Uiso 0.13 d P .
C12 C 0.2777 0.1183 0.7735 0.050 Uiso 0.13 d P .
C13 C 0.1512 0.1486 0.7171 0.050 Uiso 0.13 d P .
C14 C 0.1005 0.1904 0.6164 0.050 Uiso 0.13 d P .

loop_
_atom_type_symbol
_atom_type_description
_atom_type_scat_dispersion_real
_atom_type_scat_dispersion_imag
_atom_type_scat_source
C C 0.0033 0.0016 'International Tables Vol C Tables 4.2.6.8 and 6.1.1.4'
H H 0.0000 0.0000 'International Tables Vol C Tables 4.2.6.8 and 6.1.1.4'
N N 0.0061 0.0033 'International Tables Vol C Tables 4.2.6.8 and 6.1.1.4'
O O 0.0106 0.0060 'International Tables Vol C Tables 4.2.6.8 and 6.1.1.4'
P P 0.1023 0.0942 'International Tables Vol C Tables 4.2.6.8 and 6.1.1.4'
Al Al 0.0645 0.0514 'International Tables Vol C Tables 4.2.6.8 and 6.1.1.4'
Zn Zn 0.2839 1.4301 'International Tables Vol C Tables 4.2.6.8 and 6.1.1.4'

loop_
_geom_angle_atom_site_label_1
_geom_angle_atom_site_label_2
_geom_angle_atom_site_label_3
_geom_angle
_geom_angle_site_symmetry_1
_geom_angle_site_symmetry_3
_geom_angle_publ_flag
O3 P1 O4 112.22(10) . . ?
O3 P1 O1 111.32(10) . . ?
O4 P1 O1 107.82(10) . . ?
O3 P1 O2 108.12(11) . . ?
O4 P1 O2 109.66(10) . . ?
O1 P1 O2 107.60(10) . . ?
P1 O1 Zn1 149.76(12) . . ?
P1 O1 Al1 149.86(11) . . ?
Zn1 O1 Al1 0.77(4) . . ?
P1 O2 Zn3 145.31(13) . 5_566 ?
P1 O2 Al3 145.49(13) . 5_566 ?
Zn3 O2 Al3 0.30(4) 5_566 5_566 ?
P1 O3 Zn2 143.40(13) . 8_665 ?
P1 O3 Al2 143.39(12) . 8_665 ?
Zn2 O3 Al2 0.06(4) 8_665 8_665 ?
P1 O4 Zn3 148.06(12) . . ?
P1 O4 Al3 148.35(12) . . ?
Zn3 O4 Al3 0.32(4) . . ?
O1 Al1 O12 103.75(9) . . ?
O1 Al1 O10 111.20(9) . 8_665 ?
O12 Al1 O10 109.31(10) . 8_665 ?
O1 Al1 O5 111.47(9) . . ?
O12 Al1 O5 110.17(10) . . ?
O10 Al1 O5 110.72(9) 8_665 . ?
O1 Zn1 O5 112.70(11) . . ?
O1 Zn1 O12 103.43(10) . . ?
O5 Zn1 O12 110.50(11) . . ?
O1 Zn1 O10 110.78(10) . 8_665 ?
O5 Zn1 O10 111.00(10) . 8_665 ?
O12 Zn1 O10 108.10(11) . 8_665 ?
O7 P2 O8 108.45(11) . . ?
O7 P2 O5 108.38(11) . . ?
O8 P2 O5 110.95(11) . . ?
O7 P2 O6 111.28(10) . . ?
O8 P2 O6 107.16(11) . . ?
O5 P2 O6 110.62(10) . . ?
P2 O5 Zn1 145.71(13) . . ?
P2 O5 Al1 145.28(12) . . ?
Zn1 O5 Al1 0.45(4) . . ?
P2 O6 Zn3 145.97(12) . 5_565 ?
P2 O6 Al3 145.83(12) . 5_565 ?
Zn3 O6 Al3 0.31(4) 5_565 5_565 ?
P2 O7 Al2 143.86(12) . 4_455 ?
P2 O7 Zn2 143.80(12) . 4_455 ?
Al2 O7 Zn2 0.07(3) 4_455 4_455 ?
P2 O8 Al2 150.23(14) . . ?
P2 O8 Zn2 150.20(14) . . ?
Al2 O8 Zn2 0.11(3) . . ?
O7 Al2 O8 104.63(9) 3_565 . ?
O7 Al2 O9 111.94(10) 3_565 . ?
O8 Al2 O9 110.65(10) . . ?
O7 Al2 O3 111.16(9) 3_565 7_565 ?
O8 Al2 O3 109.35(10) . 7_565 ?
O9 Al2 O3 109.04(9) . 7_565 ?
O8 Zn2 O7 104.49(10) . 3_565 ?
O8 Zn2 O9 110.63(10) . . ?
O7 Zn2 O9 111.82(11) 3_565 . ?
O8 Zn2 O3 109.45(10) . 7_565 ?
O7 Zn2 O3 111.17(10) 3_565 7_565 ?
O9 Zn2 O3 109.18(10) . 7_565 ?
O9 P3 O12 111.26(11) . . ?
O9 P3 O11 109.73(11) . . ?
O12 P3 O11 107.04(10) . . ?
O9 P3 O10 111.50(10) . . ?
O12 P3 O10 106.66(11) . . ?
O11 P3 O10 110.52(11) . . ?
P3 O9 Zn2 146.56(13) . . ?
P3 O9 Al2 146.66(13) . . ?
Zn2 O9 Al2 0.11(4) . . ?
P3 O10 Al1 143.36(12) . 7_565 ?
P3 O10 Zn1 142.75(13) . 7_565 ?
Al1 O10 Zn1 0.64(4) 7_565 7_565 ?
P3 O11 Al3 146.56(12) . 3_565 ?
P3 O11 Zn3 146.59(12) . 3_565 ?
Al3 O11 Zn3 0.05(4) 3_565 3_565 ?
P3 O12 Al1 150.73(14) . . ?
P3 O12 Zn1 150.37(14) . . ?
Al1 O12 Zn1 0.66(4) . . ?
O11 Al3 O2 106.22(9) 4_455 5_566 ?
O11 Al3 O6 111.94(9) 4_455 5_565 ?
O2 Al3 O6 108.26(9) 5_566 5_565 ?
O11 Al3 O4 109.38(10) 4_455 . ?
O2 Al3 O4 109.58(9) 5_566 . ?
O6 Al3 O4 111.30(9) 5_565 . ?
O2 Zn3 O6 108.61(10) 5_566 5_565 ?
O2 Zn3 O11 105.97(10) 5_566 4_455 ?
O6 Zn3 O11 111.64(10) 5_565 4_455 ?
O2 Zn3 O4 109.87(10) 5_566 . ?
O6 Zn3 O4 111.57(10) 5_565 . ?
O11 Zn3 O4 109.02(10) 4_455 . ?

loop_
_geom_bond_atom_site_label_1
_geom_bond_atom_site_label_2
_geom_bond_distance
_geom_bond_site_symmetry_2
_geom_bond_publ_flag
P1 O3 1.509(2) . ?
P1 O4 1.512(2) . ?
P1 O1 1.516(2) . ?
P1 O2 1.525(2) . ?
O1 Zn1 1.732(2) . ?
O1 Al1 1.737(2) . ?
O2 Zn3 1.741(2) 5_566 ?
O2 Al3 1.745(2) 5_566 ?
O3 Zn2 1.797(2) 8_665 ?
O3 Al2 1.800(2) 8_665 ?
O4 Zn3 1.763(2) . ?
O4 Al3 1.765(2) . ?
Al1 O12 1.749(2) . ?
Al1 O10 1.753(2) 8_665 ?
Al1 O5 1.760(2) . ?
Zn1 O5 1.740(2) . ?
Zn1 O12 1.762(2) . ?
Zn1 O10 1.767(2) 8_665 ?
P2 O7 1.507(2) . ?
P2 O8 1.508(2) . ?
P2 O5 1.521(2) . ?
P2 O6 1.525(2) . ?
O6 Zn3 1.746(2) 5_565 ?
O6 Al3 1.749(2) 5_565 ?
O7 Al2 1.772(2) 4_455 ?
O7 Zn2 1.775(2) 4_455 ?
O8 Al2 1.775(2) . ?
O8 Zn2 1.775(2) . ?
Al2 O7 1.772(2) 3_565 ?
Al2 O9 1.790(2) . ?
Al2 O3 1.800(2) 7_565 ?
Zn2 O7 1.775(2) 3_565 ?
Zn2 O9 1.790(2) . ?
Zn2 O3 1.797(2) 7_565 ?
P3 O9 1.504(2) . ?
P3 O12 1.513(2) . ?
P3 O11 1.514(2) . ?
P3 O10 1.518(2) . ?
O10 Al1 1.753(2) 7_565 ?
O10 Zn1 1.767(2) 7_565 ?
O11 Al3 1.739(2) 3_565 ?
O11 Zn3 1.749(2) 3_565 ?
Al3 O11 1.739(2) 4_455 ?
Al3 O2 1.745(2) 5_566 ?
Al3 O6 1.749(2) 5_565 ?
Zn3 O2 1.741(2) 5_566 ?
Zn3 O6 1.745(2) 5_565 ?
Zn3 O11 1.749(2) 4_455 ?
